data_4032090
loop_
_publ_author_name
'Zhong, Chang-Zhi'
'Tung, Po-Ting'
'Chao, Tsung-Han'
'Yeh, Ming-Chang P'

_publ_section_title
;
 Gold-Catalyzed Stereoselective Synthesis of Bicyclic Lactams and Ketones
 from N-Tosylynamidomethyl-Tethered Cyclohexenes.
;
_journal_issue 1
_journal_name_full 'The Journal of organic chemistry'
_journal_page_first 481
_journal_page_last 501
_journal_paper_doi 10.1021/acs.joc.6b02479
_journal_volume 82
_journal_year 2017
_chemical_formula_moiety 'C22 H31 N O4 S'
_chemical_formula_sum 'C22 H31 N O4 S'
_chemical_formula_weight 405.54
_chemical_name_systematic
;
 ?
;
_space_group_IT_number 15
_symmetry_cell_setting monoclinic
_symmetry_space_group_name_Hall '-C 2yc'
_symmetry_space_group_name_H-M 'C 1 2/c 1'
_atom_sites_solution_hydrogens geom
_atom_sites_solution_primary direct
_atom_sites_solution_secondary difmap
_audit_creation_method SHELXL-97
_cell_angle_alpha 90.00
_cell_angle_beta 105.130(4)
_cell_angle_gamma 90.00
_cell_formula_units_Z 8
_cell_length_a 35.628(4)
_cell_length_b 7.7768(9)
_cell_length_c 15.986(3)
_cell_measurement_reflns_used 9164
_cell_measurement_temperature 200(2)
_cell_measurement_theta_max 25.08
_cell_measurement_theta_min 2.37
_cell_volume 4275.7(11)
_computing_molecular_graphics 'Ortep-3 for Windows (Farrugia, 1997)'
_computing_publication_material 'WinGX publication routines (Farrugia, 1999)'
_computing_structure_refinement 'SHELXL-97 (Sheldrick, 1997)'
_computing_structure_solution 'SHELXS-86 (Sheldrick, 1986)'
_diffrn_ambient_temperature 200(2)
_diffrn_measured_fraction_theta_full 0.973
_diffrn_measured_fraction_theta_max 0.973
_diffrn_measurement_device_type 'Bruker APEX2'
_diffrn_radiation_monochromator graphite
_diffrn_radiation_source 'fine-focus sealed tube'
_diffrn_radiation_type MoK\a
_diffrn_radiation_wavelength 0.71073
_diffrn_reflns_av_R_equivalents 0.0676
_diffrn_reflns_av_sigmaI/netI 0.0549
_diffrn_reflns_limit_h_max 42
_diffrn_reflns_limit_h_min -42
_diffrn_reflns_limit_k_max 9
_diffrn_reflns_limit_k_min -9
_diffrn_reflns_limit_l_max 18
_diffrn_reflns_limit_l_min -18
_diffrn_reflns_number 16558
_diffrn_reflns_theta_full 25.06
_diffrn_reflns_theta_max 25.06
_diffrn_reflns_theta_min 2.60
_exptl_absorpt_coefficient_mu 0.178
_exptl_absorpt_correction_T_max 0.9859
_exptl_absorpt_correction_T_min 0.8733
_exptl_absorpt_correction_type multi-scan
_exptl_crystal_colour colorless
_exptl_crystal_density_diffrn 1.260
_exptl_crystal_density_method 'not measured'
_exptl_crystal_description prism
_exptl_crystal_F_000 1744
_exptl_crystal_size_max 0.78
_exptl_crystal_size_mid 0.67
_exptl_crystal_size_min 0.08
_refine_diff_density_max 0.483
_refine_diff_density_min -0.545
_refine_diff_density_rms 0.070
_refine_ls_extinction_method none
_refine_ls_goodness_of_fit_ref 1.173
_refine_ls_hydrogen_treatment constr
_refine_ls_matrix_type full
_refine_ls_number_parameters 253
_refine_ls_number_reflns 3701
_refine_ls_number_restraints 0
_refine_ls_restrained_S_all 1.173
_refine_ls_R_factor_all 0.0758
_refine_ls_R_factor_gt 0.0658
_refine_ls_shift/su_max 0.000
_refine_ls_shift/su_mean 0.000
_refine_ls_structure_factor_coef Fsqd
_refine_ls_weighting_details 'calc w=1/[\s^2^(Fo^2^)+(0.0809P)^2^+12.2578P] where P=(Fo^2^+2Fc^2^)/3'
_refine_ls_weighting_scheme calc
_refine_ls_wR_factor_gt 0.1895
_refine_ls_wR_factor_ref 0.1960
_reflns_number_gt 3115
_reflns_number_total 3701
_reflns_threshold_expression >2sigma(I)
_cod_data_source_file jo6b02479_si_017.cif
_cod_data_source_block ch17994
_cod_depositor_comments 'Adding full bibliography for 4032083--4032091.cif.'
_cod_original_cell_volume 4275.7(10)
_cod_original_sg_symbol_H-M 'C 2/c'
_cod_database_code 4032090

loop_
_symmetry_equiv_pos_as_xyz
'x, y, z'
'-x, y, -z+1/2'
'x+1/2, y+1/2, z'
'-x+1/2, y+1/2, -z+1/2'
'-x, -y, -z'
'x, -y, z-1/2'
'-x+1/2, -y+1/2, -z'
'x+1/2, -y+1/2, z-1/2'

loop_
_atom_site_label
_atom_site_type_symbol
_atom_site_fract_x
_atom_site_fract_y
_atom_site_fract_z
_atom_site_U_iso_or_equiv
_atom_site_adp_type
_atom_site_occupancy
_atom_site_symmetry_multiplicity
_atom_site_calc_flag
_atom_site_refinement_flags
C1 C 0.12594(9) 0.7005(4) 0.9798(2) 0.0291(7) Uani 1 1 d .
C2 C 0.08740(10) 0.6521(5) 0.9470(2) 0.0394(9) Uani 1 1 d .
H2 H 0.0800 0.5346 0.9462 0.047 Uiso 1 1 calc R
C3 C 0.05990(11) 0.7785(5) 0.9154(3) 0.0494(10) Uani 1 1 d .
H3 H 0.0335 0.7462 0.8929 0.059 Uiso 1 1 calc R
C4 C 0.06999(12) 0.9500(5) 0.9157(3) 0.0454(10) Uani 1 1 d .
C5 C 0.03965(15) 1.0863(7) 0.8803(3) 0.0730(15) Uani 1 1 d .
H5A H 0.0521 1.1995 0.8855 0.110 Uiso 1 1 calc R
H5B H 0.0200 1.0853 0.9133 0.110 Uiso 1 1 calc R
H5C H 0.0272 1.0623 0.8192 0.110 Uiso 1 1 calc R
C6 C 0.10859(12) 0.9953(5) 0.9491(2) 0.0432(9) Uani 1 1 d .
H6 H 0.1159 1.1129 0.9499 0.052 Uiso 1 1 calc R
C7 C 0.13646(10) 0.8731(4) 0.9812(2) 0.0341(8) Uani 1 1 d .
H7 H 0.1628 0.9062 1.0042 0.041 Uiso 1 1 calc R
C8 C 0.15821(9) 0.4314(4) 0.8608(2) 0.0256(7) Uani 1 1 d .
C9 C 0.17556(10) 0.4088(4) 0.7843(2) 0.0264(7) Uani 1 1 d .
H9 H 0.1539 0.4081 0.7300 0.032 Uiso 1 1 calc R
C10 C 0.20304(11) 0.5556(4) 0.7788(2) 0.0342(8) Uani 1 1 d .
H10A H 0.1889 0.6664 0.7722 0.041 Uiso 1 1 calc R
H10B H 0.2137 0.5395 0.7281 0.041 Uiso 1 1 calc R
C11 C 0.23596(10) 0.5568(4) 0.8620(2) 0.0333(8) Uani 1 1 d .
H11 H 0.2541 0.6524 0.8573 0.040 Uiso 1 1 calc R
C12 C 0.21951(9) 0.5957(4) 0.9390(2) 0.0295(7) Uani 1 1 d .
H12A H 0.2388 0.5608 0.9929 0.035 Uiso 1 1 calc R
H12B H 0.2156 0.7214 0.9419 0.035 Uiso 1 1 calc R
C13 C 0.25885(10) 0.3883(5) 0.8705(3) 0.0409(9) Uani 1 1 d .
H13A H 0.2797 0.3900 0.9253 0.049 Uiso 1 1 calc R
H13B H 0.2713 0.3794 0.8221 0.049 Uiso 1 1 calc R
C14 C 0.23320(9) 0.2301(4) 0.8698(2) 0.0323(8) Uani 1 1 d .
H14A H 0.2247 0.2271 0.9239 0.039 Uiso 1 1 calc R
H14B H 0.2485 0.1248 0.8676 0.039 Uiso 1 1 calc R
C15 C 0.19736(9) 0.2330(4) 0.7916(2) 0.0277(7) Uani 1 1 d .
H15 H 0.2075 0.2243 0.7390 0.033 Uiso 1 1 calc R
C16 C 0.17167(10) 0.0761(4) 0.7899(2) 0.0304(8) Uani 1 1 d .
C17 C 0.13290(11) 0.0688(5) 0.7232(2) 0.0407(9) Uani 1 1 d .
H17A H 0.1362 0.1161 0.6680 0.049 Uiso 1 1 calc R
H17B H 0.1145 0.1443 0.7426 0.049 Uiso 1 1 calc R
C18 C 0.11503(11) -0.1086(5) 0.7058(3) 0.0444(9) Uani 1 1 d .
H18A H 0.1151 -0.1634 0.7618 0.053 Uiso 1 1 calc R
H18B H 0.1313 -0.1798 0.6778 0.053 Uiso 1 1 calc R
C19 C 0.07368(12) -0.1061(5) 0.6484(3) 0.0494(10) Uani 1 1 d .
H19A H 0.0567 -0.0524 0.6811 0.059 Uiso 1 1 calc R
H19B H 0.0730 -0.0324 0.5976 0.059 Uiso 1 1 calc R
C20 C 0.05707(13) -0.2807(6) 0.6164(3) 0.0560(11) Uani 1 1 d .
H20A H 0.0314 -0.2634 0.5748 0.067 Uiso 1 1 calc R
H20B H 0.0743 -0.3350 0.5845 0.067 Uiso 1 1 calc R
C21 C 0.05221(15) -0.4020(6) 0.6848(3) 0.0676(14) Uani 1 1 d .
H21A H 0.0349 -0.3486 0.7169 0.081 Uiso 1 1 calc R
H21B H 0.0779 -0.4206 0.7264 0.081 Uiso 1 1 calc R
C22 C 0.03533(19) -0.5761(7) 0.6499(4) 0.092(2) Uani 1 1 d .
H22A H 0.0330 -0.6493 0.6982 0.138 Uiso 1 1 calc R
H22B H 0.0526 -0.6314 0.6193 0.138 Uiso 1 1 calc R
H22C H 0.0096 -0.5595 0.6099 0.138 Uiso 1 1 calc R
N1 N 0.18182(7) 0.5073(3) 0.93521(16) 0.0250(6) Uani 1 1 d .
O1 O 0.14606(8) 0.3929(3) 1.04217(16) 0.0415(6) Uani 1 1 d .
O2 O 0.19306(7) 0.6293(3) 1.08245(14) 0.0379(6) Uani 1 1 d .
O3 O 0.12524(6) 0.3846(3) 0.85850(15) 0.0343(6) Uani 1 1 d .
O4 O 0.18266(8) -0.0404(3) 0.84040(17) 0.0462(7) Uani 1 1 d .
S1 S 0.16226(2) 0.54688(10) 1.01904(5) 0.0280(3) Uani 1 1 d .

loop_
_atom_site_aniso_label
_atom_site_aniso_U_11
_atom_site_aniso_U_22
_atom_site_aniso_U_33
_atom_site_aniso_U_23
_atom_site_aniso_U_13
_atom_site_aniso_U_12
C1 0.0315(17) 0.0327(18) 0.0221(16) -0.0039(13) 0.0054(13) 0.0004(14)
C2 0.0370(19) 0.035(2) 0.046(2) -0.0122(16) 0.0099(16) -0.0066(16)
C3 0.0309(19) 0.055(3) 0.057(3) -0.015(2) 0.0022(18) 0.0061(18)
C4 0.047(2) 0.047(2) 0.039(2) -0.0055(17) 0.0047(17) 0.0164(18)
C5 0.068(3) 0.067(3) 0.073(3) -0.005(3) -0.001(3) 0.035(3)
C6 0.058(2) 0.0279(18) 0.046(2) 0.0004(16) 0.0161(19) 0.0024(17)
C7 0.0366(19) 0.0271(18) 0.0370(19) -0.0016(15) 0.0066(15) -0.0027(14)
C8 0.0319(18) 0.0146(14) 0.0260(16) 0.0009(12) -0.0004(13) 0.0027(13)
C9 0.0355(18) 0.0195(15) 0.0218(15) 0.0012(12) 0.0031(13) 0.0003(13)
C10 0.051(2) 0.0248(17) 0.0280(18) 0.0022(14) 0.0125(16) -0.0042(15)
C11 0.0382(19) 0.0267(17) 0.0358(19) 0.0003(14) 0.0110(15) -0.0102(14)
C12 0.0324(18) 0.0251(17) 0.0268(16) -0.0004(13) 0.0002(14) -0.0085(13)
C13 0.0313(18) 0.046(2) 0.046(2) -0.0027(18) 0.0104(16) -0.0040(16)
C14 0.0291(17) 0.0318(18) 0.0353(19) -0.0005(15) 0.0070(14) 0.0063(14)
C15 0.0335(17) 0.0259(17) 0.0243(16) 0.0015(13) 0.0088(14) 0.0038(13)
C16 0.047(2) 0.0166(16) 0.0286(17) -0.0050(14) 0.0109(15) 0.0006(14)
C17 0.050(2) 0.0312(19) 0.036(2) -0.0022(15) 0.0016(17) -0.0050(16)
C18 0.043(2) 0.036(2) 0.050(2) -0.0104(18) 0.0051(18) -0.0046(17)
C19 0.046(2) 0.049(2) 0.047(2) -0.0018(19) 0.0028(19) -0.0065(19)
C20 0.044(2) 0.063(3) 0.056(3) -0.010(2) 0.005(2) -0.010(2)
C21 0.058(3) 0.065(3) 0.067(3) 0.008(2) -0.006(2) -0.014(2)
C22 0.093(4) 0.060(3) 0.109(5) 0.006(3) 0.001(4) -0.031(3)
N1 0.0257(13) 0.0243(13) 0.0220(13) -0.0005(11) 0.0010(11) -0.0023(11)
O1 0.0550(16) 0.0358(14) 0.0369(14) 0.0101(11) 0.0181(12) 0.0024(12)
O2 0.0394(14) 0.0442(15) 0.0240(12) -0.0053(10) -0.0025(10) 0.0011(11)
O3 0.0290(13) 0.0332(13) 0.0386(13) -0.0078(10) 0.0051(10) -0.0045(10)
O4 0.0587(17) 0.0239(13) 0.0485(16) 0.0082(12) 0.0007(13) -0.0028(12)
S1 0.0353(5) 0.0261(5) 0.0208(4) 0.0006(3) 0.0043(3) 0.0002(3)

loop_
_atom_type_symbol
_atom_type_description
_atom_type_scat_dispersion_real
_atom_type_scat_dispersion_imag
_atom_type_scat_source
C C 0.0033 0.0016 'International Tables Vol C Tables 4.2.6.8 and 6.1.1.4'
H H 0.0000 0.0000 'International Tables Vol C Tables 4.2.6.8 and 6.1.1.4'
N N 0.0061 0.0033 'International Tables Vol C Tables 4.2.6.8 and 6.1.1.4'
O O 0.0106 0.0060 'International Tables Vol C Tables 4.2.6.8 and 6.1.1.4'
S S 0.1246 0.1234 'International Tables Vol C Tables 4.2.6.8 and 6.1.1.4'

loop_
_geom_angle_atom_site_label_1
_geom_angle_atom_site_label_2
_geom_angle_atom_site_label_3
_geom_angle
C2 C1 C7 120.2(3)
C2 C1 S1 121.0(3)
C7 C1 S1 118.7(3)
C3 C2 C1 118.7(3)
C3 C2 H2 120.6
C1 C2 H2 120.6
C4 C3 C2 121.6(4)
C4 C3 H3 119.2
C2 C3 H3 119.2
C3 C4 C6 118.6(3)
C3 C4 C5 121.0(4)
C6 C4 C5 120.4(4)
C4 C5 H5A 109.5
C4 C5 H5B 109.5
H5A C5 H5B 109.5
C4 C5 H5C 109.5
H5A C5 H5C 109.5
H5B C5 H5C 109.5
C7 C6 C4 121.1(4)
C7 C6 H6 119.5
C4 C6 H6 119.5
C6 C7 C1 119.7(3)
C6 C7 H7 120.1
C1 C7 H7 120.1
O3 C8 N1 120.8(3)
O3 C8 C9 122.2(3)
N1 C8 C9 117.0(3)
C8 C9 C10 111.3(3)
C8 C9 C15 109.9(2)
C10 C9 C15 110.3(3)
C8 C9 H9 108.4
C10 C9 H9 108.4
C15 C9 H9 108.4
C9 C10 C11 108.3(3)
C9 C10 H10A 110.0
C11 C10 H10A 110.0
C9 C10 H10B 110.0
C11 C10 H10B 110.0
H10A C10 H10B 108.4
C12 C11 C10 109.5(3)
C12 C11 C13 114.0(3)
C10 C11 C13 110.1(3)
C12 C11 H11 107.7
C10 C11 H11 107.7
C13 C11 H11 107.7
N1 C12 C11 114.0(3)
N1 C12 H12A 108.8
C11 C12 H12A 108.8
N1 C12 H12B 108.8
C11 C12 H12B 108.8
H12A C12 H12B 107.6
C11 C13 C14 112.6(3)
C11 C13 H13A 109.1
C14 C13 H13A 109.1
C11 C13 H13B 109.1
C14 C13 H13B 109.1
H13A C13 H13B 107.8
C13 C14 C15 111.2(3)
C13 C14 H14A 109.4
C15 C14 H14A 109.4
C13 C14 H14B 109.4
C15 C14 H14B 109.4
H14A C14 H14B 108.0
C16 C15 C14 111.8(3)
C16 C15 C9 114.5(3)
C14 C15 C9 111.4(3)
C16 C15 H15 106.1
C14 C15 H15 106.1
C9 C15 H15 106.1
O4 C16 C17 121.4(3)
O4 C16 C15 120.0(3)
C17 C16 C15 118.6(3)
C16 C17 C18 115.3(3)
C16 C17 H17A 108.5
C18 C17 H17A 108.5
C16 C17 H17B 108.5
C18 C17 H17B 108.5
H17A C17 H17B 107.5
C17 C18 C19 113.2(3)
C17 C18 H18A 108.9
C19 C18 H18A 108.9
C17 C18 H18B 108.9
C19 C18 H18B 108.9
H18A C18 H18B 107.8
C20 C19 C18 115.1(4)
C20 C19 H19A 108.5
C18 C19 H19A 108.5
C20 C19 H19B 108.5
C18 C19 H19B 108.5
H19A C19 H19B 107.5
C21 C20 C19 115.5(4)
C21 C20 H20A 108.4
C19 C20 H20A 108.4
C21 C20 H20B 108.4
C19 C20 H20B 108.4
H20A C20 H20B 107.5
C20 C21 C22 113.8(5)
C20 C21 H21A 108.8
C22 C21 H21A 108.8
C20 C21 H21B 108.8
C22 C21 H21B 108.8
H21A C21 H21B 107.7
C21 C22 H22A 109.5
C21 C22 H22B 109.5
H22A C22 H22B 109.5
C21 C22 H22C 109.5
H22A C22 H22C 109.5
H22B C22 H22C 109.5
C8 N1 C12 124.3(3)
C8 N1 S1 118.1(2)
C12 N1 S1 115.8(2)
O1 S1 O2 118.71(15)
O1 S1 N1 109.40(14)
O2 S1 N1 104.09(14)
O1 S1 C1 110.85(16)
O2 S1 C1 107.77(15)
N1 S1 C1 104.99(14)

loop_
_geom_bond_atom_site_label_1
_geom_bond_atom_site_label_2
_geom_bond_distance
C1 C2 1.388(5)
C1 C7 1.392(5)
C1 S1 1.752(3)
C2 C3 1.386(5)
C2 H2 0.9500
C3 C4 1.381(6)
C3 H3 0.9500
C4 C6 1.385(6)
C4 C5 1.514(6)
C5 H5A 0.9800
C5 H5B 0.9800
C5 H5C 0.9800
C6 C7 1.374(5)
C6 H6 0.9500
C7 H7 0.9500
C8 O3 1.221(4)
C8 N1 1.396(4)
C8 C9 1.517(4)
C9 C10 1.521(4)
C9 C15 1.561(4)
C9 H9 1.0000
C10 C11 1.526(5)
C10 H10A 0.9900
C10 H10B 0.9900
C11 C12 1.525(5)
C11 C13 1.530(5)
C11 H11 1.0000
C12 N1 1.496(4)
C12 H12A 0.9900
C12 H12B 0.9900
C13 C14 1.530(5)
C13 H13A 0.9900
C13 H13B 0.9900
C14 C15 1.536(4)
C14 H14A 0.9900
C14 H14B 0.9900
C15 C16 1.521(5)
C15 H15 1.0000
C16 O4 1.209(4)
C16 C17 1.509(5)
C17 C18 1.515(5)
C17 H17A 0.9900
C17 H17B 0.9900
C18 C19 1.519(5)
C18 H18A 0.9900
C18 H18B 0.9900
C19 C20 1.516(6)
C19 H19A 0.9900
C19 H19B 0.9900
C20 C21 1.488(6)
C20 H20A 0.9900
C20 H20B 0.9900
C21 C22 1.527(7)
C21 H21A 0.9900
C21 H21B 0.9900
C22 H22A 0.9800
C22 H22B 0.9800
C22 H22C 0.9800
N1 S1 1.692(3)
O1 S1 1.420(3)
O2 S1 1.436(2)
